data_2221146
loop_
_publ_author_name
'Monkowius, Uwe'
'Zabel, Manfred'
'Yersin, Hartmut'

_publ_section_title
;
 \m-Bis(diphenylarsino)methane-\k^2^<i>As</i>:<i>As</i>'-bis[chloridogold(I)]
;
_journal_coeditor_code NC2133
_journal_issue 3
_journal_name_full 'Acta Crystallographica Section E'
_journal_page_first m281
_journal_paper_doi 10.1107/S1600536809004802
_journal_volume 65
_journal_year 2009
_chemical_formula_iupac '[Au2 Cl2 (C25 H22 As2)]'
_chemical_formula_moiety 'C25 H22 As2 Au2 Cl2'
_chemical_formula_sum 'C25 H22 As2 Au2 Cl2'
_chemical_formula_weight 937.11
_chemical_name_systematic
;
\m-Bis(diphenylarsino)methane-\k^2^<i>As</i>:<i>As</i>'-bis[chloridogold(I)]
;
_space_group_IT_number 15
_symmetry_cell_setting monoclinic
_symmetry_space_group_name_Hall '-C 2yc'
_symmetry_space_group_name_H-M 'C 1 2/c 1'
_atom_sites_solution_hydrogens geom
_atom_sites_solution_primary direct
_atom_sites_solution_secondary difmap
_cell_angle_alpha 90
_cell_angle_beta 120.342(8)
_cell_angle_gamma 90
_cell_formula_units_Z 4
_cell_length_a 22.7171(18)
_cell_length_b 7.3151(6)
_cell_length_c 18.2047(15)
_cell_measurement_reflns_used 8000
_cell_measurement_temperature 173
_cell_measurement_theta_max 26.85
_cell_measurement_theta_min 2.08
_cell_volume 2610.8(4)
_computing_cell_refinement 'IPDS Software (Stoe & Cie, 1998)'
_computing_data_collection 'IPDS Software (Stoe & Cie, 1998)'
_computing_data_reduction 'IPDS Software (Stoe & Cie, 1998)'
_computing_molecular_graphics 'PLATON (Spek, 2009)'
_computing_publication_material 'PLATON (Spek, 2009)'
_computing_structure_refinement 'SHELXL97 (Sheldrick, 2008)'
_computing_structure_solution 'SIR97 (Altomare <i>et al.</i>,  1999)'
_diffrn_ambient_temperature 173.0(10)
_diffrn_measured_fraction_theta_full 0.994
_diffrn_measured_fraction_theta_max 0.994
_diffrn_measurement_device_type 'Stoe IPDS'
_diffrn_measurement_method rotation
_diffrn_radiation_monochromator graphite
_diffrn_radiation_source 'fine-focus sealed tube'
_diffrn_radiation_type 'Mo K\a'
_diffrn_radiation_wavelength 0.71073
_diffrn_reflns_av_R_equivalents 0.0624
_diffrn_reflns_av_sigmaI/netI 0.0366
_diffrn_reflns_limit_h_max 28
_diffrn_reflns_limit_h_min -28
_diffrn_reflns_limit_k_max 9
_diffrn_reflns_limit_k_min -9
_diffrn_reflns_limit_l_max 22
_diffrn_reflns_limit_l_min -22
_diffrn_reflns_number 12353
_diffrn_reflns_reduction_process
;
;
_diffrn_reflns_theta_full 26.85
_diffrn_reflns_theta_max 26.85
_diffrn_reflns_theta_min 2.08
_diffrn_standards_decay_% 0
_diffrn_standards_number 0
_exptl_absorpt_coefficient_mu 13.957
_exptl_absorpt_correction_T_max 0.083
_exptl_absorpt_correction_T_min 0.051
_exptl_absorpt_correction_type analytical
_exptl_absorpt_process_details
;
[from crystal shape; <i>X-SHAPE</i> and <i>X-RED</i> in <i>IPDS Software</i>
(Stoe & Cie, 1998)]
;
_exptl_crystal_colour colourless
_exptl_crystal_density_diffrn 2.384
_exptl_crystal_density_method 'not measured'
_exptl_crystal_description prism
_exptl_crystal_F_000 1720
_exptl_crystal_size_max 0.24
_exptl_crystal_size_mid 0.20
_exptl_crystal_size_min 0.18
_refine_diff_density_max 1.646
_refine_diff_density_min -0.704
_refine_ls_extinction_coef 0.00085(4)
_refine_ls_extinction_expression Fc^*^=kFc[1+0.001Fc^2^\l^3^/sin(2\q)]^-1/4^
_refine_ls_extinction_method 'SHELXL97 (Sheldrick, 2008)'
_refine_ls_goodness_of_fit_ref 0.960
_refine_ls_hydrogen_treatment constr
_refine_ls_matrix_type full
_refine_ls_number_parameters 142
_refine_ls_number_reflns 2790
_refine_ls_number_restraints 0
_refine_ls_restrained_S_all 0.960
_refine_ls_R_factor_all 0.0282
_refine_ls_R_factor_gt 0.0231
_refine_ls_shift/su_max 0.001
_refine_ls_shift/su_mean 0.000
_refine_ls_structure_factor_coef Fsqd
_refine_ls_weighting_details 'calc w = 1/[\s^2^(Fo^2^)+(0.0315P)^2^] where P=(Fo^2^+2Fc^2^)/3'
_refine_ls_weighting_scheme calc
_refine_ls_wR_factor_gt 0.0534
_refine_ls_wR_factor_ref 0.0547
_reflns_number_gt 2431
_reflns_number_total 2790
_reflns_threshold_expression I>2\s(I)
_cod_data_source_file nc2133.cif
_cod_data_source_block I
_cod_original_sg_symbol_H-M 'C 2/c'
_cod_database_code 2221146
_cod_database_fobs_code 2221146

loop_
_symmetry_equiv_pos_site_id
_symmetry_equiv_pos_as_xyz
1 x,y,z
2 -x,y,1/2-z
3 -x,-y,-z
4 x,-y,1/2+z
5 1/2+x,1/2+y,z
6 1/2-x,1/2+y,1/2-z
7 1/2-x,1/2-y,-z
8 1/2+x,1/2-y,1/2+z

loop_
_atom_site_aniso_label
_atom_site_aniso_U_11
_atom_site_aniso_U_22
_atom_site_aniso_U_33
_atom_site_aniso_U_12
_atom_site_aniso_U_13
_atom_site_aniso_U_23
Au1 0.04060(10) 0.02890(10) 0.04430(10) 0.00480(10) 0.02480(10) 0.00230(10)
As1 0.0285(2) 0.0273(2) 0.0273(2) 0.00120(10) 0.01210(10) -0.0007(2)
Cl1 0.0723(8) 0.0355(6) 0.1015(11) 0.0191(6) 0.0618(8) 0.0183(7)
C1 0.026(2) 0.032(3) 0.034(3) 0.0000 0.009(2) 0.0000
C2 0.0340(18) 0.032(2) 0.0292(19) -0.0015(16) 0.0098(15) 0.0020(16)
C3 0.0330(19) 0.057(3) 0.037(2) 0.0046(19) 0.0163(17) 0.004(2)
C4 0.041(2) 0.087(4) 0.041(3) 0.004(2) 0.023(2) 0.014(3)
C5 0.054(3) 0.065(3) 0.044(3) -0.007(3) 0.016(2) 0.017(3)
C6 0.107(5) 0.036(3) 0.058(3) 0.010(3) 0.026(3) 0.011(3)
C7 0.106(4) 0.038(3) 0.038(3) 0.010(3) 0.029(3) 0.001(2)
C8 0.0248(16) 0.041(2) 0.0267(18) -0.0002(16) 0.0082(14) -0.0010(17)
C9 0.051(3) 0.049(3) 0.084(4) -0.013(2) 0.039(3) -0.021(3)
C10 0.058(3) 0.071(4) 0.108(5) -0.028(3) 0.045(4) -0.019(4)
C11 0.035(2) 0.092(4) 0.065(3) -0.008(3) 0.025(2) 0.001(3)
C12 0.043(3) 0.087(4) 0.065(4) 0.006(3) 0.029(2) -0.015(3)
C13 0.040(2) 0.054(3) 0.057(3) -0.006(2) 0.022(2) -0.017(2)

loop_
_atom_site_type_symbol
_atom_site_label
_atom_site_fract_x
_atom_site_fract_y
_atom_site_fract_z
_atom_site_U_iso_or_equiv
_atom_site_thermal_displace_type
_atom_site_calc_flag
_atom_site_refinement_flags
_atom_site_occupancy
Au Au1 0.004580(10) 0.59917(2) 0.158850(10) 0.03640(10) Uani . . 1.000
As As1 -0.05684(2) 0.86199(5) 0.15224(2) 0.02860(10) Uani . . 1.000
Cl Cl1 0.07339(7) 0.35726(17) 0.17281(11) 0.0617(5) Uani . . 1.000
C C1 0.00000 1.0152(8) 0.25000 0.0335(16) Uani . . 1.000
C C2 -0.08392(19) 1.0208(6) 0.0560(3) 0.0345(11) Uani . . 1.000
C C3 -0.0783(2) 0.9600(7) -0.0115(3) 0.0430(14) Uani . . 1.000
C C4 -0.0981(2) 1.0716(9) -0.0818(3) 0.0553(18) Uani . . 1.000
C C5 -0.1228(2) 1.2445(8) -0.0834(3) 0.0583(17) Uani . . 1.000
C C6 -0.1289(3) 1.3050(8) -0.0165(4) 0.074(2) Uani . . 1.000
C C7 -0.1091(3) 1.1941(7) 0.0543(3) 0.0640(19) Uani . . 1.000
C C8 -0.13949(18) 0.8231(6) 0.1565(2) 0.0330(10) Uani . . 1.000
C C9 -0.1733(3) 0.6586(8) 0.1285(4) 0.0591(19) Uani . . 1.000
C C10 -0.2351(3) 0.6299(9) 0.1269(5) 0.078(2) Uani . . 1.000
C C11 -0.2608(2) 0.7632(10) 0.1543(4) 0.0641(18) Uani . . 1.000
C C12 -0.2273(3) 0.9248(9) 0.1831(4) 0.064(2) Uani . . 1.000
C C13 -0.1665(2) 0.9580(8) 0.1839(3) 0.0515(16) Uani . . 1.000
H H1A -0.02910 1.09450 0.26260 0.0400 Uiso . R 1.000
H H3A -0.06070 0.84140 -0.01000 0.0520 Uiso calc R 1.000
H H4A -0.09480 1.02880 -0.12880 0.0660 Uiso calc R 1.000
H H5A -0.13560 1.32180 -0.13100 0.0700 Uiso calc R 1.000
H H6A -0.14670 1.42340 -0.01840 0.0890 Uiso calc R 1.000
H H7A -0.11280 1.23700 0.10110 0.0770 Uiso calc R 1.000
H H9A -0.15470 0.56450 0.11040 0.0720 Uiso calc R 1.000
H H10A -0.25880 0.51740 0.10660 0.0930 Uiso calc R 1.000
H H11A -0.30250 0.74360 0.15340 0.0760 Uiso calc R 1.000
H H12A -0.24560 1.01640 0.20300 0.0770 Uiso calc R 1.000
H H13A -0.14390 1.07230 0.20310 0.0620 Uiso calc R 1.000

loop_
_atom_type_symbol
_atom_type_description
_atom_type_scat_dispersion_real
_atom_type_scat_dispersion_imag
_atom_type_scat_source
Cl Cl 0.1484 0.1585 'International Tables Vol C Tables 4.2.6.8 and 6.1.1.4'
Au Au -2.0133 8.8022 'International Tables Vol C Tables 4.2.6.8 and 6.1.1.4'
As As 0.0499 2.0058 'International Tables Vol C Tables 4.2.6.8 and 6.1.1.4'
H H 0.0000 0.0000 'International Tables Vol C Tables 4.2.6.8 and 6.1.1.4'
C C 0.0033 0.0016 'International Tables Vol C Tables 4.2.6.8 and 6.1.1.4'

loop_
_geom_angle_atom_site_label_1
_geom_angle_atom_site_label_2
_geom_angle_atom_site_label_3
_geom_angle_site_symmetry_1
_geom_angle_site_symmetry_2
_geom_angle_site_symmetry_3
_geom_angle
_geom_angle_publ_flag
As1 Au1 Cl1 . . . 174.82(4) yes
Au1 As1 C1 . . . 108.88(12) yes
Au1 As1 C2 . . . 116.75(14) yes
Au1 As1 C8 . . . 116.18(13) yes
C1 As1 C2 . . . 104.16(19) yes
C1 As1 C8 . . . 104.90(11) yes
C2 As1 C8 . . . 104.72(19) yes
As1 C1 As1 . . 2_555 109.5(3) yes
As1 C2 C3 . . . 119.2(3) yes
As1 C2 C7 . . . 120.7(4) yes
C3 C2 C7 . . . 120.1(4) no
C2 C3 C4 . . . 120.1(5) no
C3 C4 C5 . . . 119.9(5) no
C4 C5 C6 . . . 120.1(5) no
C5 C6 C7 . . . 120.4(6) no
C2 C7 C6 . . . 119.4(5) no
As1 C8 C9 . . . 118.9(4) yes
As1 C8 C13 . . . 121.7(4) yes
C9 C8 C13 . . . 119.4(5) no
C8 C9 C10 . . . 120.1(6) no
C9 C10 C11 . . . 119.8(6) no
C10 C11 C12 . . . 120.4(6) no
C11 C12 C13 . . . 120.9(6) no
C8 C13 C12 . . . 119.3(5) no
As1 C1 H1A . . . 110.00 no
As1 C1 H1A . . 2_555 110.00 no
As1 C1 H1A 2_555 . . 110.00 no
H1A C1 H1A . . 2_555 108.00 no
As1 C1 H1A 2_555 . 2_555 110.00 no
C2 C3 H3A . . . 120.00 no
C4 C3 H3A . . . 120.00 no
C3 C4 H4A . . . 120.00 no
C5 C4 H4A . . . 120.00 no
C4 C5 H5A . . . 120.00 no
C6 C5 H5A . . . 120.00 no
C5 C6 H6A . . . 120.00 no
C7 C6 H6A . . . 120.00 no
C2 C7 H7A . . . 120.00 no
C6 C7 H7A . . . 120.00 no
C8 C9 H9A . . . 120.00 no
C10 C9 H9A . . . 120.00 no
C9 C10 H10A . . . 120.00 no
C11 C10 H10A . . . 120.00 no
C10 C11 H11A . . . 120.00 no
C12 C11 H11A . . . 120.00 no
C11 C12 H12A . . . 119.00 no
C13 C12 H12A . . . 120.00 no
C8 C13 H13A . . . 120.00 no
C12 C13 H13A . . . 120.00 no

loop_
_geom_bond_atom_site_label_1
_geom_bond_atom_site_label_2
_geom_bond_site_symmetry_1
_geom_bond_site_symmetry_2
_geom_bond_distance
_geom_bond_publ_flag
Au1 As1 . . 2.3426(5) yes
Au1 Cl1 . . 2.2887(16) yes
As1 C1 . . 1.941(3) yes
As1 C2 . . 1.926(5) yes
As1 C8 . . 1.939(5) yes
C2 C3 . . 1.372(7) no
C2 C7 . . 1.385(7) no
C3 C4 . . 1.388(7) no
C4 C5 . . 1.378(9) no
C5 C6 . . 1.367(8) no
C6 C7 . . 1.391(8) no
C8 C9 . . 1.379(8) no
C8 C13 . . 1.381(7) no
C9 C10 . . 1.405(11) no
C10 C11 . . 1.355(10) no
C11 C12 . . 1.360(10) no
C12 C13 . . 1.395(9) no
C1 H1A . . 0.9900 no
C1 H1A . 2_555 0.9900 no
C3 H3A . . 0.9500 no
C4 H4A . . 0.9500 no
C5 H5A . . 0.9500 no
C6 H6A . . 0.9500 no
C7 H7A . . 0.9500 no
C9 H9A . . 0.9500 no
C10 H10A . . 0.9500 no
C11 H11A . . 0.9500 no
C12 H12A . . 0.9500 no
C13 H13A . . 0.9500 no

loop_
_geom_contact_atom_site_label_1
_geom_contact_atom_site_label_2
_geom_contact_distance
_geom_contact_site_symmetry_1
_geom_contact_site_symmetry_2
_geom_contact_publ_flag
Au1 C6 3.773(6) . 1_545 no
Au1 C7 3.756(6) . 1_545 no
Au1 C4 3.910(6) . 3_575 no
Au1 C5 3.759(5) . 3_575 no
Au1 C8 3.601(4) . 2_555 no
Au1 C9 3.857(7) . 2_555 no
Au1 Au1 3.4286(4) . 2_555 no
Au1 H7A 3.5200 . 1_545 no
Au1 H9A 3.2700 . . no
Au1 H3A 3.1900 . . no
Au1 H6A 3.5600 . 1_545 no
Au1 H4A 3.6100 . 3_575 no
Au1 H5A 3.3100 . 3_575 no
Cl1 H1A 2.7000 . 2_545 no
Cl1 H13A 2.8900 . 2_545 no
Cl1 H4A 3.0400 . 3_565 no
Cl1 H5A 3.0300 . 3_575 no
Cl1 H11A 3.1300 . 5_545 no
C3 C3 3.416(8) . 3_575 no
C3 C4 3.481(7) . 3_575 no
C4 Au1 3.910(6) . 3_575 no
C4 C3 3.481(7) . 3_575 no
C5 Au1 3.759(5) . 3_575 no
C6 Au1 3.773(6) . 1_565 no
C7 Au1 3.756(6) . 1_565 no
C8 Au1 3.601(4) . 2_555 no
C9 Au1 3.857(7) . 2_555 no
C1 H7A 3.0900 . 2_555 no
C1 H13A 2.9600 . 2_555 no
C1 H13A 2.9600 . . no
C1 H7A 3.0900 . . no
C3 H11A 3.0300 . 7_465 no
C4 H11A 3.0200 . 7_465 no
C13 H1A 2.8800 . . no
C13 H4A 2.9500 . 4_575 no
H1A C13 2.8800 . . no
H1A H13A 2.2700 . . no
H1A Cl1 2.7000 . 2_565 no
H3A Au1 3.1900 . . no
H4A Au1 3.6100 . 3_575 no
H4A Cl1 3.0400 . 3_565 no
H4A C13 2.9500 . 4_574 no
H5A Au1 3.3100 . 3_575 no
H5A Cl1 3.0300 . 3_575 no
H6A Au1 3.5600 . 1_565 no
H7A Au1 3.5200 . 1_565 no
H7A C1 3.0900 . . no
H7A H13A 2.5900 . . no
H9A Au1 3.2700 . . no
H11A Cl1 3.1300 . 5_455 no
H11A C3 3.0300 . 7_465 no
H11A C4 3.0200 . 7_465 no
H13A C1 2.9600 . . no
H13A H1A 2.2700 . . no
H13A H7A 2.5900 . . no
H13A Cl1 2.8900 . 2_565 no

loop_
_geom_hbond_atom_site_label_D
_geom_hbond_atom_site_label_H
_geom_hbond_atom_site_label_A
_geom_hbond_site_symmetry_A
_geom_hbond_distance_DH
_geom_hbond_distance_HA
_geom_hbond_distance_DA
_geom_hbond_angle_DHA
_geom_hbond_publ_flag
C1 H1A Cl1 2_565 0.9900 2.7000 3.658(4) 163.00 yes

loop_
_geom_torsion_atom_site_label_1
_geom_torsion_atom_site_label_2
_geom_torsion_atom_site_label_3
_geom_torsion_atom_site_label_4
_geom_torsion_site_symmetry_1
_geom_torsion_site_symmetry_2
_geom_torsion_site_symmetry_3
_geom_torsion_site_symmetry_4
_geom_torsion
_geom_torsion_publ_flag
Au1 As1 C1 As1 . . . 2_555 -34.87(4) no
C2 As1 C1 As1 . . . 2_555 -160.10(16) no
C8 As1 C1 As1 . . . 2_555 90.12(13) no
Au1 As1 C2 C3 . . . . 12.2(5) no
C1 As1 C2 C3 . . . . 132.3(4) no
C8 As1 C2 C3 . . . . -117.9(4) no
Au1 As1 C2 C7 . . . . -168.1(4) no
C1 As1 C2 C7 . . . . -48.1(5) no
C8 As1 C2 C7 . . . . 61.9(5) no
C2 As1 C8 C9 . . . . 104.0(4) no
Au1 As1 C8 C9 . . . . -26.4(4) no
C1 As1 C8 C9 . . . . -146.6(4) no
C2 As1 C8 C13 . . . . -73.6(4) no
Au1 As1 C8 C13 . . . . 156.0(3) no
C1 As1 C8 C13 . . . . 35.7(4) no
As1 C2 C3 C4 . . . . 179.4(4) no
C3 C2 C7 C6 . . . . 0.4(9) no
C7 C2 C3 C4 . . . . -0.3(8) no
As1 C2 C7 C6 . . . . -179.4(5) no
C2 C3 C4 C5 . . . . 0.7(8) no
C3 C4 C5 C6 . . . . -1.1(8) no
C4 C5 C6 C7 . . . . 1.2(10) no
C5 C6 C7 C2 . . . . -0.8(10) no
As1 C8 C9 C10 . . . . -176.9(5) no
C13 C8 C9 C10 . . . . 0.8(8) no
As1 C8 C13 C12 . . . . 177.9(4) no
C9 C8 C13 C12 . . . . 0.3(7) no
C8 C9 C10 C11 . . . . -1.1(10) no
C9 C10 C11 C12 . . . . 0.2(11) no
C10 C11 C12 C13 . . . . 1.0(10) no
C11 C12 C13 C8 . . . . -1.2(8) no
